data_4118348
loop_
_publ_author_name
'John F. Briones'
'Huw M. L. Davies'

_publ_section_title
;
 Gold(I)-Catalyzed Asymmetric Cyclopropenation of Internal Alkynes
;
_journal_name_full 'Journal of the American Chemical Society'
_journal_page_first 11916
_journal_page_last 11919
_journal_paper_doi 10.1021/ja304506g
_journal_volume 134
_journal_year 2012
_chemical_absolute_configuration ad
_chemical_formula_sum 'C26 H21 F3 O2'
_chemical_formula_weight 422.43
_chemical_name_systematic
; 
 ? 
;
_space_group_IT_number 33
_symmetry_cell_setting orthorhombic
_symmetry_space_group_name_Hall 'P 2c -2n'
_symmetry_space_group_name_H-M 'P n a 21'
_atom_sites_solution_hydrogens geom
_atom_sites_solution_primary direct
_atom_sites_solution_secondary difmap
_audit_creation_method SHELXL-97
_cell_angle_alpha 90.00
_cell_angle_beta 90.00
_cell_angle_gamma 90.00
_cell_formula_units_Z 8
_cell_length_a 17.9833(17)
_cell_length_b 5.7116(6)
_cell_length_c 40.992(4)
_cell_measurement_reflns_used 1869
_cell_measurement_temperature 173(2)
_cell_measurement_theta_max 51.65
_cell_measurement_theta_min 4.31
_cell_volume 4210.4(7)
_computing_cell_refinement 'Bruker SAINT'
_computing_data_collection 'Bruker APEX2'
_computing_data_reduction 'Bruker SAINT'
_computing_molecular_graphics 'Bruker SHELXTL'
_computing_publication_material 'Bruker SHELXTL'
_computing_structure_refinement 'SHELXL-97 (Sheldrick, 1997)'
_computing_structure_solution 'SHELXS-97 (Sheldrick, 1990)'
_diffrn_ambient_temperature 173(2)
_diffrn_measured_fraction_theta_full 0.916
_diffrn_measured_fraction_theta_max 0.916
_diffrn_measurement_device_type 'Bruker APEX-II CCD'
_diffrn_measurement_method '\f and \w scans'
_diffrn_radiation_monochromator graphite
_diffrn_radiation_source 'fine-focus sealed tube'
_diffrn_radiation_type CuK\a
_diffrn_radiation_wavelength 1.54178
_diffrn_reflns_av_R_equivalents 0.0589
_diffrn_reflns_av_sigmaI/netI 0.1033
_diffrn_reflns_limit_h_max 20
_diffrn_reflns_limit_h_min -20
_diffrn_reflns_limit_k_max 6
_diffrn_reflns_limit_k_min -6
_diffrn_reflns_limit_l_max 45
_diffrn_reflns_limit_l_min -40
_diffrn_reflns_number 13689
_diffrn_reflns_theta_full 69.20
_diffrn_reflns_theta_max 69.20
_diffrn_reflns_theta_min 2.16
_diffrn_standards_number 0
_exptl_absorpt_coefficient_mu 0.846
_exptl_absorpt_correction_T_max 0.9354
_exptl_absorpt_correction_T_min 0.7735
_exptl_absorpt_correction_type multi-scan
_exptl_absorpt_process_details sadabs
_exptl_crystal_colour colourless
_exptl_crystal_density_diffrn 1.333
_exptl_crystal_description rod
_exptl_crystal_F_000 1760
_exptl_crystal_size_max 0.32
_exptl_crystal_size_mid 0.11
_exptl_crystal_size_min 0.08
_refine_diff_density_max 0.426
_refine_diff_density_min -0.365
_refine_diff_density_rms 0.084
_refine_ls_abs_structure_details 'Flack H D (1983), Acta Cryst. A39, 876-881'
_refine_ls_abs_structure_Flack 0.4(6)
_refine_ls_extinction_method none
_refine_ls_goodness_of_fit_ref 1.062
_refine_ls_hydrogen_treatment constr
_refine_ls_matrix_type full
_refine_ls_number_parameters 559
_refine_ls_number_reflns 5195
_refine_ls_number_restraints 1
_refine_ls_restrained_S_all 1.061
_refine_ls_R_factor_all 0.1403
_refine_ls_R_factor_gt 0.1049
_refine_ls_shift/su_max 0.006
_refine_ls_shift/su_mean 0.001
_refine_ls_structure_factor_coef Fsqd
_refine_ls_weighting_details 'calc w=1/[\s^2^(Fo^2^)+(0.1779P)^2^+4.9260P] where P=(Fo^2^+2Fc^2^)/3'
_refine_ls_weighting_scheme calc
_refine_ls_wR_factor_gt 0.2930
_refine_ls_wR_factor_ref 0.3283
_reflns_number_gt 3374
_reflns_number_total 5195
_reflns_threshold_expression >2sigma(I)
_cod_data_source_file ja304506g_si_003.cif
_cod_data_source_block jfb1183
_cod_database_code 4118348

loop_
_symmetry_equiv_pos_as_xyz
'x, y, z'
'-x, -y, z+1/2'
'x+1/2, -y+1/2, z'
'-x+1/2, y+1/2, z+1/2'

loop_
_atom_site_label
_atom_site_type_symbol
_atom_site_fract_x
_atom_site_fract_y
_atom_site_fract_z
_atom_site_U_iso_or_equiv
_atom_site_adp_type
_atom_site_occupancy
_atom_site_symmetry_multiplicity
_atom_site_calc_flag
_atom_site_refinement_flags
C1 C 0.7225(4) 0.0909(17) 0.9913(3) 0.046(3) Uani 1 1 d .
C2 C 0.7565(5) -0.0645(18) 0.9705(3) 0.048(3) Uani 1 1 d .
C3 C 0.7254(5) -0.0502(17) 0.9367(3) 0.047(3) Uani 1 1 d .
H3A H 0.6977 -0.1983 0.9320 0.056 Uiso 1 1 calc R
C4 C 0.6684(5) 0.151(2) 0.9405(3) 0.055(3) Uani 1 1 d .
C5 C 0.6228(6) 0.253(3) 0.9173(4) 0.080(5) Uani 1 1 d .
H5A H 0.6213 0.1944 0.8957 0.096 Uiso 1 1 calc R
C6 C 0.5780(6) 0.448(3) 0.9268(4) 0.075(4) Uani 1 1 d .
H6A H 0.5496 0.5301 0.9110 0.090 Uiso 1 1 calc R
C7 C 0.5763(6) 0.515(2) 0.9590(4) 0.067(4) Uani 1 1 d .
H7A H 0.5438 0.6380 0.9654 0.081 Uiso 1 1 calc R
C8 C 0.6205(5) 0.409(2) 0.9827(3) 0.065(3) Uani 1 1 d .
H8A H 0.6198 0.4620 1.0047 0.078 Uiso 1 1 calc R
C9 C 0.6674(5) 0.216(2) 0.9730(3) 0.055(3) Uani 1 1 d .
C10 C 0.7335(5) 0.1127(19) 1.0266(3) 0.049(3) Uani 1 1 d .
C11 C 0.7177(5) -0.050(2) 1.0489(3) 0.054(3) Uani 1 1 d .
H11A H 0.6936 -0.1889 1.0416 0.065 Uiso 1 1 calc R
C12 C 0.7335(5) -0.033(3) 1.0811(3) 0.062(3) Uani 1 1 d .
H12A H 0.7186 -0.1556 1.0954 0.074 Uiso 1 1 calc R
C13 C 0.7701(6) 0.154(2) 1.0933(3) 0.056(3) Uani 1 1 d .
C14 C 0.7864(5) 0.345(2) 1.0711(3) 0.055(3) Uani 1 1 d .
H14A H 0.8089 0.4850 1.0788 0.065 Uiso 1 1 calc R
C15 C 0.7687(5) 0.319(2) 1.0391(3) 0.051(3) Uani 1 1 d .
H15A H 0.7801 0.4431 1.0244 0.062 Uiso 1 1 calc R
C16 C 0.7916(8) 0.166(3) 1.1285(4) 0.080(4) Uani 1 1 d .
H16A H 0.7477 0.1239 1.1418 0.096 Uiso 1 1 calc R
H16B H 0.8047 0.3300 1.1337 0.096 Uiso 1 1 calc R
C17 C 0.8554(7) 0.012(3) 1.1386(4) 0.089(5) Uani 1 1 d .
H17A H 0.8662 0.0365 1.1618 0.133 Uiso 1 1 calc R
H17B H 0.8995 0.0507 1.1257 0.133 Uiso 1 1 calc R
H17C H 0.8422 -0.1528 1.1350 0.133 Uiso 1 1 calc R
C18 C 0.8178(5) -0.227(2) 0.9790(3) 0.050(3) Uani 1 1 d .
C19 C 0.8310(6) -0.429(2) 0.9615(3) 0.055(3) Uani 1 1 d .
H19A H 0.7992 -0.4678 0.9438 0.066 Uiso 1 1 calc R
C20 C 0.8897(6) -0.576(2) 0.9693(3) 0.056(3) Uani 1 1 d .
H20A H 0.8979 -0.7138 0.9568 0.067 Uiso 1 1 calc R
C21 C 0.9359(6) -0.525(2) 0.9947(3) 0.057(3) Uani 1 1 d .
H21A H 0.9740 -0.6320 1.0007 0.069 Uiso 1 1 calc R
C22 C 0.9276(5) -0.318(2) 1.0119(3) 0.054(3) Uani 1 1 d .
C23 C 0.8676(6) -0.1624(19) 1.0037(3) 0.054(3) Uani 1 1 d .
H23A H 0.8618 -0.0180 1.0149 0.064 Uiso 1 1 calc R
C24 C 0.9731(6) -0.257(3) 1.0393(5) 0.080(5) Uani 1 1 d .
C25 C 0.7769(6) -0.0039(18) 0.9096(3) 0.053(3) Uani 1 1 d .
C26 C 0.7885(7) 0.023(2) 0.8525(3) 0.070(4) Uani 1 1 d .
H26A H 0.7593 -0.0074 0.8327 0.105 Uiso 1 1 calc R
H26B H 0.8330 -0.0762 0.8523 0.105 Uiso 1 1 calc R
H26C H 0.8032 0.1877 0.8531 0.105 Uiso 1 1 calc R
C1B C 0.5189(5) 0.914(2) 0.7534(3) 0.053(3) Uani 1 1 d .
C2B C 0.4837(5) 1.0635(19) 0.7738(3) 0.051(3) Uani 1 1 d .
C3B C 0.5193(6) 1.053(3) 0.8077(3) 0.062(3) Uani 1 1 d .
H3BA H 0.5472 1.2014 0.8119 0.074 Uiso 1 1 calc R
C4B C 0.5751(5) 0.846(3) 0.8047(3) 0.060(3) Uani 1 1 d .
C5B C 0.6193(6) 0.7510(18) 0.8282(4) 0.056(3) Uani 1 1 d .
H5BA H 0.6185 0.8030 0.8502 0.067 Uiso 1 1 calc R
C6B C 0.6666(6) 0.569(2) 0.8174(4) 0.066(4) Uani 1 1 d .
H6BA H 0.6991 0.4946 0.8324 0.079 Uiso 1 1 calc R
C7B C 0.6658(5) 0.499(3) 0.7855(3) 0.071(4) Uani 1 1 d .
H7BA H 0.6983 0.3762 0.7790 0.085 Uiso 1 1 calc R
C8B C 0.6204(6) 0.598(2) 0.7625(3) 0.061(3) Uani 1 1 d .
H8BA H 0.6203 0.5453 0.7405 0.073 Uiso 1 1 calc R
C9B C 0.5749(5) 0.7759(19) 0.7727(3) 0.050(3) Uani 1 1 d .
C10B C 0.5057(5) 0.875(2) 0.7183(3) 0.050(3) Uani 1 1 d .
C11B C 0.5216(5) 1.053(2) 0.6951(3) 0.052(3) Uani 1 1 d .
H11B H 0.5448 1.1933 0.7022 0.063 Uiso 1 1 calc R
C12B C 0.5044(6) 1.026(2) 0.6628(3) 0.055(3) Uani 1 1 d .
H12B H 0.5156 1.1468 0.6477 0.066 Uiso 1 1 calc R
C13B C 0.4686(6) 0.809(2) 0.6516(3) 0.056(3) Uani 1 1 d .
C14B C 0.4561(6) 0.650(3) 0.6739(3) 0.060(3) Uani 1 1 d .
H14B H 0.4334 0.5080 0.6670 0.072 Uiso 1 1 calc R
C15B C 0.4730(6) 0.670(2) 0.7069(3) 0.059(3) Uani 1 1 d .
H15B H 0.4624 0.5451 0.7215 0.071 Uiso 1 1 calc R
C16B C 0.4488(6) 0.792(2) 0.6166(3) 0.060(3) Uani 1 1 d .
H16C H 0.4951 0.8017 0.6036 0.072 Uiso 1 1 calc R
H16D H 0.4179 0.9292 0.6108 0.072 Uiso 1 1 calc R
C17B C 0.4082(7) 0.576(3) 0.6068(4) 0.090(5) Uani 1 1 d .
H17D H 0.3977 0.5818 0.5833 0.135 Uiso 1 1 calc R
H17E H 0.3612 0.5667 0.6188 0.135 Uiso 1 1 calc R
H17F H 0.4387 0.4388 0.6117 0.135 Uiso 1 1 calc R
C18B C 0.4206(5) 1.226(2) 0.7662(3) 0.053(3) Uani 1 1 d .
C19B C 0.4108(5) 1.4311(17) 0.7837(3) 0.053(3) Uani 1 1 d .
H19B H 0.4440 1.4686 0.8010 0.063 Uiso 1 1 calc R
C20B C 0.3528(6) 1.583(2) 0.7762(3) 0.060(3) Uani 1 1 d .
H20B H 0.3463 1.7230 0.7884 0.072 Uiso 1 1 calc R
C21B C 0.3044(5) 1.529(2) 0.7510(3) 0.063(3) Uani 1 1 d .
H21B H 0.2651 1.6328 0.7453 0.076 Uiso 1 1 calc R
C22B C 0.3148(6) 1.316(2) 0.7337(3) 0.052(3) Uani 1 1 d .
C23B C 0.3706(5) 1.172(2) 0.7407(3) 0.055(3) Uani 1 1 d .
H23B H 0.3770 1.0328 0.7285 0.065 Uiso 1 1 calc R
C24B C 0.2636(6) 1.2619(18) 0.7057(3) 0.049(3) Uani 1 1 d .
C25B C 0.4634(6) 1.011(2) 0.8355(3) 0.056(3) Uani 1 1 d .
C26B C 0.4506(6) 0.978(3) 0.8924(3) 0.065(4) Uani 1 1 d .
H26D H 0.4793 1.0029 0.9125 0.097 Uiso 1 1 calc R
H26E H 0.4353 0.8140 0.8910 0.097 Uiso 1 1 calc R
H26F H 0.4064 1.0786 0.8927 0.097 Uiso 1 1 calc R
F1 F 0.9471(4) -0.3026(17) 1.0681(2) 0.084(3) Uani 1 1 d .
F2 F 0.9891(5) -0.0277(17) 1.0410(2) 0.099(3) Uani 1 1 d .
F3 F 1.0417(4) -0.351(2) 1.0383(2) 0.110(4) Uani 1 1 d .
F1B F 0.2920(5) 1.312(2) 0.6771(2) 0.111(4) Uani 1 1 d .
F2B F 0.1991(4) 1.370(2) 0.7075(3) 0.127(4) Uani 1 1 d .
F3B F 0.2469(5) 1.0319(15) 0.7046(2) 0.091(3) Uani 1 1 d .
O1 O 0.8416(4) 0.0490(15) 0.9125(2) 0.064(2) Uani 1 1 d .
O2 O 0.7448(4) -0.0305(16) 0.8805(2) 0.063(2) Uani 1 1 d .
O1B O 0.4003(4) 0.9476(18) 0.8320(2) 0.071(3) Uani 1 1 d .
O2B O 0.4969(4) 1.0378(19) 0.8640(2) 0.070(3) Uani 1 1 d .

loop_
_atom_site_aniso_label
_atom_site_aniso_U_11
_atom_site_aniso_U_22
_atom_site_aniso_U_33
_atom_site_aniso_U_23
_atom_site_aniso_U_13
_atom_site_aniso_U_12
C1 0.023(4) 0.037(5) 0.077(8) -0.001(5) -0.001(4) 0.002(3)
C2 0.039(5) 0.037(6) 0.069(8) 0.008(5) 0.001(4) -0.012(4)
C3 0.041(5) 0.025(5) 0.075(8) -0.002(5) 0.006(5) -0.001(4)
C4 0.025(4) 0.050(7) 0.089(10) 0.006(6) 0.003(5) -0.004(4)
C5 0.032(5) 0.139(15) 0.068(10) -0.008(8) 0.002(5) 0.014(6)
C6 0.042(6) 0.116(13) 0.066(10) 0.003(8) -0.001(5) 0.002(6)
C7 0.048(6) 0.051(7) 0.103(11) -0.005(7) 0.000(6) 0.016(5)
C8 0.033(5) 0.085(9) 0.076(9) -0.011(7) -0.004(5) 0.015(5)
C9 0.034(5) 0.087(9) 0.044(8) 0.002(6) 0.009(4) -0.025(5)
C10 0.035(5) 0.044(6) 0.068(8) 0.006(5) 0.005(4) 0.010(4)
C11 0.035(5) 0.066(8) 0.062(8) 0.004(6) -0.001(4) -0.008(5)
C12 0.036(5) 0.086(10) 0.063(9) 0.012(7) 0.012(5) 0.001(5)
C13 0.045(5) 0.060(7) 0.064(9) 0.000(7) 0.010(5) 0.005(5)
C14 0.046(5) 0.048(7) 0.069(9) -0.004(6) 0.007(5) -0.011(5)
C15 0.041(5) 0.071(8) 0.042(7) 0.007(6) 0.007(4) 0.005(5)
C16 0.081(9) 0.065(9) 0.095(12) 0.011(9) 0.009(8) 0.006(7)
C17 0.056(7) 0.131(14) 0.079(10) 0.017(9) -0.007(6) 0.002(8)
C18 0.026(4) 0.050(6) 0.075(9) -0.006(6) 0.000(4) 0.019(4)
C19 0.049(5) 0.077(9) 0.039(7) 0.002(6) 0.007(4) 0.007(5)
C20 0.057(6) 0.039(6) 0.073(9) 0.012(6) 0.013(5) 0.015(5)
C21 0.061(6) 0.047(7) 0.063(8) 0.005(6) -0.005(5) 0.016(5)
C22 0.024(4) 0.060(7) 0.077(9) 0.011(7) -0.002(4) 0.000(4)
C23 0.053(6) 0.037(6) 0.071(8) -0.007(6) 0.008(5) -0.015(4)
C24 0.039(6) 0.085(11) 0.115(15) 0.013(9) 0.009(7) -0.010(6)
C25 0.048(6) 0.043(6) 0.069(9) -0.003(6) -0.008(5) 0.011(4)
C26 0.064(7) 0.070(9) 0.076(10) 0.002(7) -0.001(6) 0.020(6)
C1B 0.039(5) 0.072(8) 0.048(7) 0.000(6) 0.002(4) -0.007(5)
C2B 0.047(5) 0.049(6) 0.058(7) -0.004(5) -0.003(5) 0.006(4)
C3B 0.043(5) 0.101(11) 0.040(7) -0.013(6) 0.002(4) -0.007(6)
C4B 0.028(4) 0.095(10) 0.056(8) -0.012(7) -0.004(4) -0.006(5)
C5B 0.054(6) 0.032(6) 0.081(10) -0.004(5) -0.011(6) 0.000(4)
C6B 0.040(5) 0.067(8) 0.090(11) 0.005(7) -0.006(5) 0.004(5)
C7B 0.021(4) 0.113(11) 0.079(10) 0.002(8) -0.001(5) 0.011(5)
C8B 0.045(5) 0.059(7) 0.078(9) 0.011(6) 0.015(5) 0.006(5)
C9B 0.037(5) 0.036(5) 0.078(10) 0.001(5) -0.002(5) 0.004(4)
C10B 0.037(5) 0.054(7) 0.059(8) 0.003(6) 0.001(4) 0.010(4)
C11B 0.043(5) 0.050(7) 0.064(8) -0.005(6) 0.000(5) -0.005(4)
C12B 0.047(5) 0.044(6) 0.073(9) 0.007(6) 0.006(5) 0.005(4)
C13B 0.044(5) 0.078(9) 0.046(7) 0.001(6) 0.003(4) 0.000(5)
C14B 0.059(6) 0.077(9) 0.044(8) 0.003(6) 0.000(5) 0.019(6)
C15B 0.046(5) 0.045(6) 0.087(10) -0.007(7) 0.006(5) -0.011(4)
C16B 0.052(6) 0.075(9) 0.054(8) -0.005(6) -0.001(5) -0.004(5)
C17B 0.055(7) 0.151(16) 0.064(9) -0.026(9) 0.003(6) -0.003(8)
C18B 0.038(5) 0.066(8) 0.053(8) 0.014(6) -0.001(4) -0.028(5)
C19B 0.044(5) 0.029(5) 0.084(9) 0.001(5) -0.001(5) -0.008(4)
C20B 0.050(6) 0.061(7) 0.068(8) -0.009(6) 0.003(5) -0.020(5)
C21B 0.036(5) 0.074(8) 0.080(9) 0.018(7) 0.010(5) 0.009(5)
C22B 0.054(6) 0.040(6) 0.062(8) -0.002(6) 0.008(5) -0.009(5)
C23B 0.032(5) 0.063(7) 0.069(8) 0.006(6) 0.014(5) 0.016(4)
C24B 0.055(6) 0.041(6) 0.052(8) 0.002(5) -0.013(5) 0.000(4)
C25B 0.059(7) 0.050(7) 0.058(8) -0.006(6) 0.005(5) 0.013(5)
C26B 0.053(6) 0.111(11) 0.031(7) 0.003(6) 0.001(4) -0.007(6)
F1 0.060(4) 0.107(7) 0.085(7) 0.019(5) -0.003(4) -0.024(4)
F2 0.084(5) 0.098(7) 0.115(8) 0.010(6) -0.038(5) -0.024(5)
F3 0.050(4) 0.158(10) 0.120(8) -0.029(7) -0.024(4) 0.037(5)
F1B 0.099(6) 0.171(10) 0.063(7) 0.018(6) -0.019(5) -0.047(7)
F2B 0.058(5) 0.131(9) 0.192(12) -0.045(9) -0.041(6) 0.024(5)
F3B 0.083(5) 0.091(6) 0.098(7) 0.003(5) -0.023(4) -0.024(4)
O1 0.041(4) 0.073(6) 0.078(6) 0.002(5) 0.005(3) -0.002(3)
O2 0.052(4) 0.075(6) 0.061(5) -0.005(4) -0.003(4) 0.004(4)
O1B 0.036(4) 0.109(8) 0.068(6) 0.001(5) 0.001(3) -0.020(4)
O2B 0.052(4) 0.117(8) 0.042(5) -0.005(5) -0.008(3) -0.002(4)

loop_
_atom_type_symbol
_atom_type_description
_atom_type_scat_dispersion_real
_atom_type_scat_dispersion_imag
_atom_type_scat_source
C C 0.0181 0.0091 'International Tables Vol C Tables 4.2.6.8 and 6.1.1.4'
H H 0.0000 0.0000 'International Tables Vol C Tables 4.2.6.8 and 6.1.1.4'
O O 0.0492 0.0322 'International Tables Vol C Tables 4.2.6.8 and 6.1.1.4'
F F 0.0727 0.0534 'International Tables Vol C Tables 4.2.6.8 and 6.1.1.4'

loop_
_geom_angle_atom_site_label_1
_geom_angle_atom_site_label_2
_geom_angle_atom_site_label_3
_geom_angle
C2 C1 C9 107.6(11)
C2 C1 C10 127.5(9)
C9 C1 C10 124.6(10)
C1 C2 C18 126.0(11)
C1 C2 C3 111.9(9)
C18 C2 C3 122.0(10)
C25 C3 C2 118.2(8)
C25 C3 C4 111.1(9)
C2 C3 C4 101.2(9)
C25 C3 H3A 108.6
C2 C3 H3A 108.6
C4 C3 H3A 108.6
C9 C4 C5 122.8(12)
C9 C4 C3 107.8(11)
C5 C4 C3 129.4(13)
C4 C5 C6 118.4(14)
C4 C5 H5A 120.8
C6 C5 H5A 120.8
C7 C6 C5 119.5(13)
C7 C6 H6A 120.3
C5 C6 H6A 120.3
C6 C7 C8 122.3(12)
C6 C7 H7A 118.8
C8 C7 H7A 118.8
C7 C8 C9 118.1(13)
C7 C8 H8A 120.9
C9 C8 H8A 120.9
C4 C9 C1 111.3(11)
C4 C9 C8 118.6(12)
C1 C9 C8 129.6(12)
C11 C10 C15 115.1(12)
C11 C10 C1 125.9(11)
C15 C10 C1 118.8(10)
C10 C11 C12 124.9(12)
C10 C11 H11A 117.6
C12 C11 H11A 117.6
C13 C12 C11 121.4(12)
C13 C12 H12A 119.3
C11 C12 H12A 119.3
C12 C13 C14 117.5(12)
C12 C13 C16 121.3(12)
C14 C13 C16 121.2(12)
C15 C14 C13 118.5(12)
C15 C14 H14A 120.7
C13 C14 H14A 120.7
C14 C15 C10 122.5(11)
C14 C15 H15A 118.7
C10 C15 H15A 118.7
C13 C16 C17 116.0(13)
C13 C16 H16A 108.3
C17 C16 H16A 108.3
C13 C16 H16B 108.3
C17 C16 H16B 108.3
H16A C16 H16B 107.4
C16 C17 H17A 109.5
C16 C17 H17B 109.5
H17A C17 H17B 109.5
C16 C17 H17C 109.5
H17A C17 H17C 109.5
H17B C17 H17C 109.5
C19 C18 C23 119.0(9)
C19 C18 C2 122.0(11)
C23 C18 C2 118.8(10)
C18 C19 C20 121.3(11)
C18 C19 H19A 119.3
C20 C19 H19A 119.3
C21 C20 C19 120.5(11)
C21 C20 H20A 119.7
C19 C20 H20A 119.7
C20 C21 C22 120.4(10)
C20 C21 H21A 119.8
C22 C21 H21A 119.8
C21 C22 C24 123.2(11)
C21 C22 C23 119.4(10)
C24 C22 C23 117.2(12)
C18 C23 C22 119.0(10)
C18 C23 H23A 120.5
C22 C23 H23A 120.5
F1 C24 F2 103.0(14)
F1 C24 F3 106.1(14)
F2 C24 F3 101.3(10)
F1 C24 C22 117.3(10)
F2 C24 C22 113.8(14)
F3 C24 C22 113.6(14)
O1 C25 O2 122.1(11)
O1 C25 C3 125.4(11)
O2 C25 C3 112.5(9)
O2 C26 H26A 109.5
O2 C26 H26B 109.5
H26A C26 H26B 109.5
O2 C26 H26C 109.5
H26A C26 H26C 109.5
H26B C26 H26C 109.5
C2B C1B C10B 128.7(11)
C2B C1B C9B 108.5(11)
C10B C1B C9B 122.8(11)
C1B C2B C18B 128.1(11)
C1B C2B C3B 110.0(9)
C18B C2B C3B 121.9(10)
C2B C3B C25B 113.8(9)
C2B C3B C4B 103.2(9)
C25B C3B C4B 111.1(11)
C2B C3B H3BA 109.5
C25B C3B H3BA 109.5
C4B C3B H3BA 109.5
C5B C4B C9B 124.2(12)
C5B C4B C3B 128.6(11)
C9B C4B C3B 107.1(10)
C4B C5B C6B 114.9(13)
C4B C5B H5BA 122.6
C6B C5B H5BA 122.6
C7B C6B C5B 120.7(12)
C7B C6B H6BA 119.6
C5B C6B H6BA 119.6
C6B C7B C8B 122.9(13)
C6B C7B H7BA 118.6
C8B C7B H7BA 118.6
C7B C8B C9B 116.9(13)
C7B C8B H8BA 121.5
C9B C8B H8BA 121.5
C8B C9B C4B 120.4(12)
C8B C9B C1B 128.8(13)
C4B C9B C1B 110.7(10)
C15B C10B C11B 117.6(12)
C15B C10B C1B 121.7(11)
C11B C10B C1B 120.6(11)
C12B C11B C10B 121.4(11)
C12B C11B H11B 119.3
C10B C11B H11B 119.3
C11B C12B C13B 119.7(11)
C11B C12B H12B 120.1
C13B C12B H12B 120.1
C14B C13B C12B 116.3(12)
C14B C13B C16B 126.1(13)
C12B C13B C16B 117.6(11)
C13B C14B C15B 125.7(14)
C13B C14B H14B 117.1
C15B C14B H14B 117.1
C10B C15B C14B 119.3(12)
C10B C15B H15B 120.4
C14B C15B H15B 120.4
C13B C16B C17B 115.7(12)
C13B C16B H16C 108.4
C17B C16B H16C 108.4
C13B C16B H16D 108.4
C17B C16B H16D 108.4
H16C C16B H16D 107.4
C16B C17B H17D 109.5
C16B C17B H17E 109.5
H17D C17B H17E 109.5
C16B C17B H17F 109.5
H17D C17B H17F 109.5
H17E C17B H17F 109.5
C19B C18B C23B 119.0(11)
C19B C18B C2B 120.9(10)
C23B C18B C2B 120.2(11)
C18B C19B C20B 120.5(11)
C18B C19B H19B 119.7
C20B C19B H19B 119.7
C21B C20B C19B 119.9(12)
C21B C20B H20B 120.0
C19B C20B H20B 120.0
C20B C21B C22B 118.6(11)
C20B C21B H21B 120.7
C22B C21B H21B 120.7
C23B C22B C21B 121.5(11)
C23B C22B C24B 119.9(11)
C21B C22B C24B 118.5(10)
C22B C23B C18B 120.5(12)
C22B C23B H23B 119.7
C18B C23B H23B 119.7
F1B C24B F2B 107.0(11)
F1B C24B F3B 105.8(11)
F2B C24B F3B 105.1(10)
F1B C24B C22B 113.6(9)
F2B C24B C22B 113.4(11)
F3B C24B C22B 111.2(10)
O1B C25B O2B 124.6(11)
O1B C25B C3B 125.5(11)
O2B C25B C3B 109.8(10)
O2B C26B H26D 109.5
O2B C26B H26E 109.5
H26D C26B H26E 109.5
O2B C26B H26F 109.5
H26D C26B H26F 109.5
H26E C26B H26F 109.5
C25 O2 C26 117.4(9)
C25B O2B C26B 114.6(9)

loop_
_geom_bond_atom_site_label_1
_geom_bond_atom_site_label_2
_geom_bond_distance
C1 C2 1.375(16)
C1 C9 1.434(16)
C1 C10 1.464(16)
C2 C18 1.482(13)
C2 C3 1.496(16)
C3 C25 1.469(16)
C3 C4 1.548(14)
C3 H3A 1.0000
C4 C9 1.381(17)
C4 C5 1.384(18)
C5 C6 1.43(2)
C5 H5A 0.9500
C6 C7 1.38(2)
C6 H6A 0.9500
C7 C8 1.394(18)
C7 H7A 0.9500
C8 C9 1.446(18)
C8 H8A 0.9500
C10 C11 1.335(16)
C10 C15 1.435(17)
C11 C12 1.356(17)
C11 H11A 0.9500
C12 C13 1.352(18)
C12 H12A 0.9500
C13 C14 1.451(17)
C13 C16 1.493(19)
C14 C15 1.359(17)
C14 H14A 0.9500
C15 H15A 0.9500
C16 C17 1.506(19)
C16 H16A 0.9900
C16 H16B 0.9900
C17 H17A 0.9800
C17 H17B 0.9800
C17 H17C 0.9800
C18 C19 1.377(17)
C18 C23 1.402(16)
C19 C20 1.388(15)
C19 H19A 0.9500
C20 C21 1.364(17)
C20 H20A 0.9500
C21 C22 1.381(18)
C21 H21A 0.9500
C22 C24 1.43(2)
C22 C23 1.439(15)
C23 H23A 0.9500
C24 F1 1.296(19)
C24 F2 1.342(17)
C24 F3 1.349(15)
C25 O1 1.208(13)
C25 O2 1.336(14)
C26 O2 1.423(15)
C26 H26A 0.9800
C26 H26B 0.9800
C26 H26C 0.9800
C1B C2B 1.352(16)
C1B C10B 1.475(16)
C1B C9B 1.507(16)
C2B C18B 1.497(15)
C2B C3B 1.532(16)
C3B C25B 1.537(16)
C3B C4B 1.557(18)
C3B H3BA 1.0000
C4B C5B 1.361(18)
C4B C9B 1.372(17)
C5B C6B 1.415(17)
C5B H5BA 0.9500
C6B C7B 1.366(19)
C6B H6BA 0.9500
C7B C8B 1.369(17)
C7B H7BA 0.9500
C8B C9B 1.371(16)
C8B H8BA 0.9500
C10B C15B 1.390(16)
C10B C11B 1.419(16)
C11B C12B 1.369(17)
C11B H11B 0.9500
C12B C13B 1.470(18)
C12B H12B 0.9500
C13B C14B 1.308(18)
C13B C16B 1.484(17)
C14B C15B 1.390(17)
C14B H14B 0.9500
C15B H15B 0.9500
C16B C17B 1.49(2)
C16B H16C 0.9900
C16B H16D 0.9900
C17B H17D 0.9800
C17B H17E 0.9800
C17B H17F 0.9800
C18B C19B 1.387(17)
C18B C23B 1.412(16)
C19B C20B 1.391(16)
C19B H19B 0.9500
C20B C21B 1.386(18)
C20B H20B 0.9500
C21B C22B 1.419(18)
C21B H21B 0.9500
C22B C23B 1.329(16)
C22B C24B 1.506(17)
C23B H23B 0.9500
C24B F1B 1.311(15)
C24B F2B 1.316(13)
C24B F3B 1.348(12)
C25B O1B 1.200(14)
C25B O2B 1.324(14)
C26B O2B 1.472(13)
C26B H26D 0.9800
C26B H26E 0.9800
C26B H26F 0.9800

loop_
_geom_torsion_atom_site_label_1
_geom_torsion_atom_site_label_2
_geom_torsion_atom_site_label_3
_geom_torsion_atom_site_label_4
_geom_torsion
C9 C1 C2 C18 178.9(9)
C10 C1 C2 C18 -7.1(17)
C9 C1 C2 C3 0.2(11)
C10 C1 C2 C3 174.2(9)
C1 C2 C3 C25 123.9(10)
C18 C2 C3 C25 -54.9(13)
C1 C2 C3 C4 2.4(10)
C18 C2 C3 C4 -176.4(9)
C25 C3 C4 C9 -130.6(10)
C2 C3 C4 C9 -4.3(10)
C25 C3 C4 C5 51.6(16)
C2 C3 C4 C5 177.9(12)
C9 C4 C5 C6 6.2(19)
C3 C4 C5 C6 -176.2(11)
C4 C5 C6 C7 -6(2)
C5 C6 C7 C8 4(2)
C6 C7 C8 C9 -2.4(19)
C5 C4 C9 C1 -177.2(11)
C3 C4 C9 C1 4.7(12)
C5 C4 C9 C8 -4.6(17)
C3 C4 C9 C8 177.4(9)
C2 C1 C9 C4 -3.2(12)
C10 C1 C9 C4 -177.4(10)
C2 C1 C9 C8 -174.9(11)
C10 C1 C9 C8 11.0(18)
C7 C8 C9 C4 2.5(16)
C7 C8 C9 C1 173.6(11)
C2 C1 C10 C11 -63.3(14)
C9 C1 C10 C11 109.7(13)
C2 C1 C10 C15 112.3(12)
C9 C1 C10 C15 -74.7(12)
C15 C10 C11 C12 -1.0(15)
C1 C10 C11 C12 174.7(10)
C10 C11 C12 C13 -2.3(17)
C11 C12 C13 C14 4.9(16)
C11 C12 C13 C16 -176.1(11)
C12 C13 C14 C15 -4.3(15)
C16 C13 C14 C15 176.8(10)
C13 C14 C15 C10 1.1(15)
C11 C10 C15 C14 1.5(14)
C1 C10 C15 C14 -174.5(9)
C12 C13 C16 C17 73.5(16)
C14 C13 C16 C17 -107.6(15)
C1 C2 C18 C19 156.2(11)
C3 C2 C18 C19 -25.2(16)
C1 C2 C18 C23 -29.3(17)
C3 C2 C18 C23 149.4(11)
C23 C18 C19 C20 3.9(18)
C2 C18 C19 C20 178.5(10)
C18 C19 C20 C21 0.5(18)
C19 C20 C21 C22 -4.0(18)
C20 C21 C22 C24 178.5(12)
C20 C21 C22 C23 3.0(18)
C19 C18 C23 C22 -4.8(17)
C2 C18 C23 C22 -179.5(10)
C21 C22 C23 C18 1.5(17)
C24 C22 C23 C18 -174.3(12)
C21 C22 C24 F1 -96.1(16)
C23 C22 C24 F1 79.5(16)
C21 C22 C24 F2 143.5(13)
C23 C22 C24 F2 -40.9(17)
C21 C22 C24 F3 28(2)
C23 C22 C24 F3 -156.1(12)
C2 C3 C25 O1 -8.4(16)
C4 C3 C25 O1 107.9(12)
C2 C3 C25 O2 170.4(9)
C4 C3 C25 O2 -73.3(12)
C10B C1B C2B C18B 1(2)
C9B C1B C2B C18B -175.9(10)
C10B C1B C2B C3B -177.1(11)
C9B C1B C2B C3B 5.8(13)
C1B C2B C3B C25B -127.9(11)
C18B C2B C3B C25B 53.7(15)
C1B C2B C3B C4B -7.3(13)
C18B C2B C3B C4B 174.3(10)
C2B C3B C4B C5B -176.3(12)
C25B C3B C4B C5B -53.9(17)
C2B C3B C4B C9B 6.0(12)
C25B C3B C4B C9B 128.4(10)
C9B C4B C5B C6B -0.1(18)
C3B C4B C5B C6B -177.4(11)
C4B C5B C6B C7B -0.2(18)
C5B C6B C7B C8B 0(2)
C6B C7B C8B C9B 0.7(19)
C7B C8B C9B C4B -1.0(17)
C7B C8B C9B C1B -179.2(11)
C5B C4B C9B C8B 0.8(19)
C3B C4B C9B C8B 178.6(10)
C5B C4B C9B C1B 179.3(11)
C3B C4B C9B C1B -2.9(13)
C2B C1B C9B C8B 176.5(11)
C10B C1B C9B C8B -0.8(18)
C2B C1B C9B C4B -1.8(13)
C10B C1B C9B C4B -179.1(10)
C2B C1B C10B C15B -108.6(15)
C9B C1B C10B C15B 68.1(13)
C2B C1B C10B C11B 67.3(15)
C9B C1B C10B C11B -116.0(12)
C15B C10B C11B C12B 1.1(14)
C1B C10B C11B C12B -174.9(10)
C10B C11B C12B C13B 0.0(15)
C11B C12B C13B C14B -0.9(15)
C11B C12B C13B C16B 178.0(10)
C12B C13B C14B C15B 0.7(17)
C16B C13B C14B C15B -178.1(11)
C11B C10B C15B C14B -1.4(14)
C1B C10B C15B C14B 174.6(10)
C13B C14B C15B C10B 0.5(17)
C14B C13B C16B C17B 2.7(18)
C12B C13B C16B C17B -176.1(10)
C1B C2B C18B C19B -152.0(12)
C3B C2B C18B C19B 26.1(15)
C1B C2B C18B C23B 27.1(17)
C3B C2B C18B C23B -154.8(11)
C23B C18B C19B C20B -0.1(16)
C2B C18B C19B C20B 178.9(10)
C18B C19B C20B C21B -0.2(17)
C19B C20B C21B C22B 1.2(17)
C20B C21B C22B C23B -1.9(17)
C20B C21B C22B C24B -178.1(11)
C21B C22B C23B C18B 1.5(17)
C24B C22B C23B C18B 177.7(10)
C19B C18B C23B C22B -0.5(17)
C2B C18B C23B C22B -179.6(10)
C23B C22B C24B F1B -77.9(14)
C21B C22B C24B F1B 98.4(13)
C23B C22B C24B F2B 159.5(12)
C21B C22B C24B F2B -24.1(16)
C23B C22B C24B F3B 41.3(16)
C21B C22B C24B F3B -142.4(11)
C2B C3B C25B O1B 13.7(18)
C4B C3B C25B O1B -102.4(14)
C2B C3B C25B O2B -171.1(10)
C4B C3B C25B O2B 72.9(12)
O1 C25 O2 C26 -4.5(15)
C3 C25 O2 C26 176.6(9)
O1B C25B O2B C26B 1.2(18)
C3B C25B O2B C26B -174.1(11)
